data_4001459
loop_
_publ_author_name
'Wang, Lei'
'Hwu, Shiou-Jyh'

_publ_section_title
;
 A New Series of Chalcohalide Semiconductors with Composite
 CdBr2/Sb2Se3Lattices: Synthesis and Characterization of CdSb2Se3Br2and
 Indium Derivatives InSb2S4X (X = Cl and Br) and InM2Se4Br (M = Sb and Bi)
;
_journal_issue 25
_journal_name_full 'Chemistry of Materials'
_journal_page_first 6212
_journal_paper_doi 10.1021/cm701995d
_journal_volume 19
_journal_year 2007
_chemical_formula_sum 'Cl In S4 Sb2'
_chemical_formula_weight 522.01
_chemical_name_common 'Indium Antimony Sulfochloride'
_chemical_name_systematic
; 
 ? 
;
_space_group_IT_number 12
_symmetry_cell_setting monoclinic
_symmetry_space_group_name_Hall '-C 2y'
_symmetry_space_group_name_H-M 'C 1 2/m 1'
_atom_sites_solution_primary direct
_atom_sites_solution_secondary difmap
_audit_creation_method SHELXL-97
_cell_angle_alpha 90.00
_cell_angle_beta 117.75(3)
_cell_angle_gamma 90.00
_cell_formula_units_Z 4
_cell_length_a 19.877(4)
_cell_length_b 3.8520(8)
_cell_length_c 11.484(2)
_cell_measurement_reflns_used 2678
_cell_measurement_temperature 293(2)
_cell_measurement_theta_max 26.0212
_cell_measurement_theta_min 2.0063
_cell_volume 778.2(3)
_computing_cell_refinement 'CrystalClear (Rigaku/MSC, 1999)'
_computing_data_collection 'CrystalClear (Rigaku/MSC, 1999)'
_computing_data_reduction 'CrystalClear (Rigaku/MSC, 1999)'
_computing_molecular_graphics 'SHELXL-97 (Sheldrick, 1997)'
_computing_publication_material 'SHELXL-97 (Sheldrick, 1997)'
_computing_structure_refinement 'SHELXL-97 (Sheldrick, 1997)'
_computing_structure_solution 'SHELXS-97 (Sheldrick, 1990)'
_diffrn_ambient_temperature 293(2)
_diffrn_detector_area_resol_mean 14.6199
_diffrn_measured_fraction_theta_full 1.000
_diffrn_measured_fraction_theta_max 1.000
_diffrn_measurement_details
;
scan:
 Number of images: 360
            Slice: -90.0000 - 90.0000
      Image width: 0.5000
         Exp time: 15.0000
    Rotation axis: Omega
            Omega: 0.0000
              Chi: 45.0000
              Phi: 0.0000
              XTD: 27.7378
           2theta: -0.0560
scan:
 Number of images: 120
            Slice: -30.0000 - 30.0000
      Image width: 0.5000
         Exp time: 15.0000
    Rotation axis: Omega
            Omega: 0.0000
              Chi: 45.0000
              Phi: 90.0000
              XTD: 27.7378
           2theta: -0.0560

;
_diffrn_measurement_device
;
Mercury CCD (2x2 bin mode)
;
_diffrn_measurement_device_details
;
AFC8: Eulerian 3-circle
;
_diffrn_measurement_device_type 'Rigaku AFC8S'
_diffrn_measurement_method '\w scans'
_diffrn_radiation_detector CCD
_diffrn_radiation_monochromator graphite
_diffrn_radiation_source 'fine-focus sealed tube'
_diffrn_radiation_type MoK\a
_diffrn_radiation_wavelength 0.71073
_diffrn_reflns_av_R_equivalents 0.0341
_diffrn_reflns_av_sigmaI/netI 0.0230
_diffrn_reflns_limit_h_max 24
_diffrn_reflns_limit_h_min -24
_diffrn_reflns_limit_k_max 4
_diffrn_reflns_limit_k_min -4
_diffrn_reflns_limit_l_max 14
_diffrn_reflns_limit_l_min -14
_diffrn_reflns_number 3612
_diffrn_reflns_theta_full 25.99
_diffrn_reflns_theta_max 25.99
_diffrn_reflns_theta_min 2.00
_diffrn_standards_decay_% 0
_diffrn_standards_interval_count 0
_diffrn_standards_interval_time 0
_diffrn_standards_number 0
_exptl_absorpt_coefficient_mu 11.143
_exptl_absorpt_correction_T_max 0.7758
_exptl_absorpt_correction_T_min 0.0459
_exptl_absorpt_correction_type multi-scan
_exptl_absorpt_process_details 'REQAB, CrystalClear'
_exptl_crystal_colour amber
_exptl_crystal_density_diffrn 4.456
_exptl_crystal_density_method 'not measured'
_exptl_crystal_description needle
_exptl_crystal_F_000 928
_exptl_crystal_size_max 0.52
_exptl_crystal_size_mid 0.02
_exptl_crystal_size_min 0.02
_refine_diff_density_max 1.438
_refine_diff_density_min -1.461
_refine_diff_density_rms 0.273
_refine_ls_extinction_method none
_refine_ls_goodness_of_fit_ref 1.158
_refine_ls_matrix_type full
_refine_ls_number_parameters 49
_refine_ls_number_reflns 885
_refine_ls_number_restraints 0
_refine_ls_restrained_S_all 1.158
_refine_ls_R_factor_all 0.0325
_refine_ls_R_factor_gt 0.0303
_refine_ls_shift/su_max 0.000
_refine_ls_shift/su_mean 0.000
_refine_ls_structure_factor_coef Fsqd
_refine_ls_weighting_details 'calc w=1/[\s^2^(Fo^2^)+(0.0367P)^2^+10.8965P] where P=(Fo^2^+2Fc^2^)/3'
_refine_ls_weighting_scheme calc
_refine_ls_wR_factor_gt 0.0726
_refine_ls_wR_factor_ref 0.0739
_reflns_number_gt 849
_reflns_number_total 885
_reflns_threshold_expression >2sigma(I)
_cod_data_source_file cm701995d-file003.cif
_cod_data_source_block LW2-189-1a-new_InSb2S4Cl
_cod_depositor_comments
;
The following automatic conversions were performed:

'_exptl_absorpt_correction_type' value 'Multi-scan' changed to
'multi-scan' according to
/home/saulius/struct/CIF-dictionaries/cif_core.dic dictionary named
'cif_core.dic' version 2.4.1 from 2010-06-29.

Automatic conversion script
Id: cif_fix_values 1715 2011-07-08 13:25:40Z adriana 
;
_cod_original_cell_volume 778.1(3)
_cod_original_sg_symbol_H-M 'C 2/m'
_cod_database_code 4001459

loop_
_symmetry_equiv_pos_as_xyz
'x, y, z'
'-x, y, -z'
'x+1/2, y+1/2, z'
'-x+1/2, y+1/2, -z'
'-x, -y, -z'
'x, -y, z'
'-x+1/2, -y+1/2, -z'
'x+1/2, -y+1/2, z'

loop_
_atom_site_label
_atom_site_type_symbol
_atom_site_fract_x
_atom_site_fract_y
_atom_site_fract_z
_atom_site_U_iso_or_equiv
_atom_site_adp_type
_atom_site_occupancy
_atom_site_symmetry_multiplicity
_atom_site_calc_flag
_atom_site_refinement_flags
In In 0.66236(3) 0.5000 0.43950(6) 0.01814(19) Uani 1 2 d S
Sb1 Sb 0.45245(3) 1.0000 0.22204(5) 0.01871(18) Uani 1 2 d S
Sb2 Sb 0.29851(3) 0.5000 0.90529(5) 0.01920(18) Uani 1 2 d S
S1 S 0.18214(11) 0.0000 0.8664(2) 0.0156(4) Uani 1 2 d S
S2 S 0.40261(11) 1.0000 0.98065(19) 0.0144(4) Uani 1 2 d S
S3 S 0.53729(11) 0.5000 0.2173(2) 0.0168(4) Uani 1 2 d S
Cl Cl 0.60543(14) 0.0000 0.5303(2) 0.0360(6) Uani 1 2 d S
S4 S 0.78816(11) 0.5000 0.65138(19) 0.0166(4) Uani 1 2 d S

loop_
_atom_site_aniso_label
_atom_site_aniso_U_11
_atom_site_aniso_U_22
_atom_site_aniso_U_33
_atom_site_aniso_U_23
_atom_site_aniso_U_13
_atom_site_aniso_U_12
In 0.0136(3) 0.0156(3) 0.0206(3) 0.000 0.0041(2) 0.000
Sb1 0.0210(3) 0.0165(3) 0.0182(3) 0.000 0.0088(2) 0.000
Sb2 0.0212(3) 0.0205(3) 0.0161(3) 0.000 0.0088(2) 0.000
S1 0.0170(9) 0.0145(9) 0.0151(9) 0.000 0.0074(8) 0.000
S2 0.0124(9) 0.0158(9) 0.0142(9) 0.000 0.0054(7) 0.000
S3 0.0128(9) 0.0151(10) 0.0203(9) 0.000 0.0058(8) 0.000
Cl 0.0304(12) 0.0518(16) 0.0289(12) 0.000 0.0164(10) 0.000
S4 0.0173(9) 0.0154(10) 0.0146(9) 0.000 0.0052(8) 0.000

loop_
_atom_type_symbol
_atom_type_description
_atom_type_scat_dispersion_real
_atom_type_scat_dispersion_imag
_atom_type_scat_source
S S 0.1246 0.1234 'International Tables Vol C Tables 4.2.6.8 and 6.1.1.4'
Cl Cl 0.1484 0.1585 'International Tables Vol C Tables 4.2.6.8 and 6.1.1.4'
In In -0.7276 1.3100 'International Tables Vol C Tables 4.2.6.8 and 6.1.1.4'
Sb Sb -0.5866 1.5461 'International Tables Vol C Tables 4.2.6.8 and 6.1.1.4'

loop_
_geom_angle_atom_site_label_1
_geom_angle_atom_site_label_2
_geom_angle_atom_site_label_3
_geom_angle
_geom_angle_site_symmetry_1
_geom_angle_site_symmetry_3
S4 In S4 89.82(6) . 7_666
S4 In S4 89.82(6) . 7_656
S4 In S4 95.95(7) 7_666 7_656
S4 In S3 177.46(7) . .
S4 In S3 88.48(6) 7_666 .
S4 In S3 88.48(6) 7_656 .
S4 In Cl 91.88(7) . 1_565
S4 In Cl 86.04(5) 7_666 1_565
S4 In Cl 177.39(6) 7_656 1_565
S3 In Cl 89.89(7) . 1_565
S4 In Cl 91.88(7) . .
S4 In Cl 177.39(6) 7_666 .
S4 In Cl 86.04(5) 7_656 .
S3 In Cl 89.89(7) . .
Cl In Cl 91.93(7) 1_565 .
S2 Sb1 S3 84.30(6) 1_554 1_565
S2 Sb1 S3 84.30(6) 1_554 .
S3 Sb1 S3 96.72(7) 1_565 .
S1 Sb2 S2 86.65(6) 7_557 .
S1 Sb2 S2 86.65(6) 7_557 1_545
S2 Sb2 S2 92.81(7) . 1_545
S1 Sb2 S1 83.19(6) 7_557 .
S2 Sb2 S1 169.01(6) . .
S2 Sb2 S1 90.75(4) 1_545 .
S1 Sb2 S1 83.19(6) 7_557 1_565
S2 Sb2 S1 90.75(4) . 1_565
S2 Sb2 S1 169.01(6) 1_545 1_565
S1 Sb2 S1 83.93(6) . 1_565
Sb2 S1 Sb2 96.81(6) 7_557 .
Sb2 S1 Sb2 96.81(6) 7_557 1_545
Sb2 S1 Sb2 83.93(6) . 1_545
Sb1 S2 Sb2 102.11(6) 1_556 .
Sb1 S2 Sb2 102.11(6) 1_556 1_565
Sb2 S2 Sb2 92.81(7) . 1_565
Sb1 S3 Sb1 96.72(7) 1_545 .
Sb1 S3 In 108.34(6) 1_545 .
Sb1 S3 In 108.34(6) . .
In Cl In 91.93(7) 1_545 .
In S4 In 90.18(6) . 7_656
In S4 In 90.18(6) . 7_666
In S4 In 95.95(7) 7_656 7_666

loop_
_geom_bond_atom_site_label_1
_geom_bond_atom_site_label_2
_geom_bond_distance
_geom_bond_site_symmetry_2
In S4 2.551(2) .
In S4 2.5927(14) 7_666
In S4 2.5927(14) 7_656
In S3 2.605(2) .
In Cl 2.6791(17) 1_565
In Cl 2.6791(17) .
Sb1 S2 2.471(2) 1_554
Sb1 S3 2.5772(14) 1_565
Sb1 S3 2.5772(14) .
Sb2 S1 2.467(2) 7_557
Sb2 S2 2.6593(15) .
Sb2 S2 2.6593(15) 1_545
Sb2 S1 2.8804(16) .
Sb2 S1 2.8804(16) 1_565
S1 Sb2 2.467(2) 7_557
S1 Sb2 2.8804(16) 1_545
S2 Sb1 2.471(2) 1_556
S2 Sb2 2.6593(15) 1_565
S3 Sb1 2.5772(14) 1_545
Cl In 2.6791(17) 1_545
S4 In 2.5927(14) 7_656
S4 In 2.5927(14) 7_666
